data_2022826
loop_
_publ_author_name
'Naeem, Marilyn'
'Le, Alexander N.'
'Bauer, Barbara E.'
'Chadeayne, Andrew R.'
'Golen, James A.'
'Manke, David R.'

_publ_section_title
;
 N-Cyclohexyltryptamine: freebase, bromide and fumarate
;
_journal_coeditor_code TX2070
_journal_issue 8
_journal_name_full 'Acta Crystallographica Section E Crystallographic Communications'
_journal_page_first 752
_journal_page_last 756
_journal_paper_doi 10.1107/S2056989023006217
_journal_volume 79
_journal_year 2023
_chemical_formula_iupac 'C16 H22 N2'
_chemical_formula_moiety 'C16 H22 N2'
_chemical_formula_sum 'C16 H22 N2'
_chemical_formula_weight 242.35
_chemical_name_common
;
<i>N</i>-Cyclohexyltryptamine
;
_chemical_name_systematic
;
<i>N</i>-[2-(1<i>H</i>-Indol-3-yl)ethyl]cyclohexanamine
;
_space_group_crystal_system monoclinic
_space_group_IT_number 4
_space_group_name_Hall 'P 2yb'
_space_group_name_H-M_alt 'P 1 21 1'
_atom_sites_solution_hydrogens mixed
_audit_creation_method
;
Olex2 1.3
(compiled 2020.11.12 svn.r5f609507 for OlexSys, GUI svn.r6408)
;
_cell_angle_alpha 90
_cell_angle_beta 116.784(2)
_cell_angle_gamma 90
_cell_formula_units_Z 2
_cell_length_a 8.5446(6)
_cell_length_b 10.3990(7)
_cell_length_c 8.6149(6)
_cell_measurement_reflns_used 8705
_cell_measurement_temperature 297(2)
_cell_measurement_theta_max 25.75
_cell_measurement_theta_min 2.65
_cell_volume 683.35(8)
_computing_cell_refinement
;
SAINT (Bruker, 2021)
;
_computing_data_collection
;
APEX4 (Bruker, 2021)
;
_computing_data_reduction
;
SAINT (Bruker, 2021)
;
_computing_molecular_graphics
;
OLEX2 (Dolomanov <i>et al.</i>,  2009)
;
_computing_publication_material
;
publCIF (Westrip, 2010)
;
_computing_structure_refinement
;
SHELXL2018 (Sheldrick, 2015b)
;
_computing_structure_solution
;
<i>SHELXT2014</i> (Sheldrick, 2015a)
;
_diffrn_ambient_temperature 297.15
_diffrn_measured_fraction_theta_full 0.995
_diffrn_measured_fraction_theta_max 0.991
_diffrn_measurement_device_type 'Bruker D8 Venture CMOS'
_diffrn_measurement_method '\f and \w scans'
_diffrn_radiation_type MoK\a
_diffrn_radiation_wavelength 0.71073
_diffrn_reflns_av_R_equivalents 0.0341
_diffrn_reflns_av_unetI/netI 0.0215
_diffrn_reflns_limit_h_max 10
_diffrn_reflns_limit_h_min -10
_diffrn_reflns_limit_k_max 12
_diffrn_reflns_limit_k_min -12
_diffrn_reflns_limit_l_max 10
_diffrn_reflns_limit_l_min -10
_diffrn_reflns_number 18695
_diffrn_reflns_theta_full 25.242
_diffrn_reflns_theta_max 25.821
_diffrn_reflns_theta_min 3.295
_diffrn_source_current 30.0
_diffrn_source_power 1.5
_diffrn_source_voltage 50.0
_diffrn_standards_number 0
_exptl_absorpt_coefficient_mu 0.069
_exptl_absorpt_correction_T_max 0.7453
_exptl_absorpt_correction_T_min 0.6447
_exptl_absorpt_correction_type multi-scan
_exptl_absorpt_process_details
;
(SADABS; Krause <i>et al.</i>,  2015)
;
_exptl_crystal_colour colourless
_exptl_crystal_density_diffrn 1.178
_exptl_crystal_description block
_exptl_crystal_F_000 264
_exptl_crystal_size_max 0.35
_exptl_crystal_size_mid 0.24
_exptl_crystal_size_min 0.2
_refine_diff_density_max 0.259
_refine_diff_density_min -0.156
_refine_ls_abs_structure_details
;
Flack <i>x</i> determined using 1039 quotients
[(<i>I</i>^+^)-(<i>I</i>^-^)]/[(<i>I</i>^+^)+(<i>I</i>^-^)]
(Parsons et al., 2013)
;
_refine_ls_abs_structure_Flack 0.5(7)
_refine_ls_extinction_method none
_refine_ls_goodness_of_fit_ref 1.040
_refine_ls_hydrogen_treatment mixed
_refine_ls_matrix_type full
_refine_ls_number_parameters 171
_refine_ls_number_reflns 2621
_refine_ls_number_restraints 3
_refine_ls_restrained_S_all 1.040
_refine_ls_R_factor_all 0.0530
_refine_ls_R_factor_gt 0.0476
_refine_ls_shift/su_max 0.000
_refine_ls_shift/su_mean 0.000
_refine_ls_structure_factor_coef Fsqd
_refine_ls_weighting_details 'w=1/[\s^2^(Fo^2^)+(0.0573P)^2^+0.1584P] where P=(Fo^2^+2Fc^2^)/3'
_refine_ls_weighting_scheme calc
_refine_ls_wR_factor_gt 0.1185
_refine_ls_wR_factor_ref 0.1237
_reflns_number_gt 2396
_reflns_number_total 2621
_reflns_threshold_expression 'I > 2\s(I)'
_cod_data_source_file tx2070sup1.cif
_cod_data_source_block I
_cod_database_code 2022826
_shelx_space_group_comment
;
The symmetry employed for this shelxl refinement is uniquely defined
by the following loop, which should always be used as a source of
symmetry information in preference to the above space-group names.
They are only intended as comments.
;
_shelx_estimated_absorpt_t_min 0.976
_shelx_estimated_absorpt_t_max 0.986

loop_
_space_group_symop_operation_xyz
'x, y, z'
'-x, y+1/2, -z'

loop_
_atom_site_type_symbol
_atom_site_label
_atom_site_fract_x
_atom_site_fract_y
_atom_site_fract_z
_atom_site_U_iso_or_equiv
_atom_site_adp_type
_atom_site_calc_flag
_atom_site_occupancy
_atom_site_disorder_assembly
_atom_site_disorder_group
N N1 0.6840(4) 0.3201(3) 0.7683(3) 0.0574(6) Uani d 1 . .
N N2 0.4242(4) 0.5812(3) 0.0943(3) 0.0632(7) Uani d 1 . .
C C1 0.6257(4) 0.3382(4) 0.5918(4) 0.0653(9) Uani d 1 . .
H H1A 0.570884 0.275362 0.507790 0.078 Uiso calc 1 . .
C C2 0.7549(4) 0.4345(3) 0.8487(4) 0.0512(7) Uani d 1 . .
C C3 0.8321(4) 0.4672(3) 1.0235(4) 0.0608(8) Uani d 1 . .
H H3 0.840170 0.407744 1.107439 0.073 Uiso calc 1 . .
C C4 0.8964(5) 0.5900(4) 1.0695(5) 0.0692(9) Uani d 1 . .
H H4 0.950320 0.612645 1.186509 0.083 Uiso calc 1 . .
C C5 0.8830(5) 0.6805(4) 0.9467(5) 0.0709(9) Uani d 1 . .
H H5 0.926088 0.763121 0.981803 0.085 Uiso calc 1 . .
C C6 0.8069(4) 0.6495(3) 0.7743(5) 0.0660(9) Uani d 1 . .
H H6 0.797958 0.710952 0.692294 0.079 Uiso calc 1 . .
C C7 0.7419(4) 0.5244(3) 0.7208(4) 0.0539(7) Uani d 1 . .
C C8 0.6589(4) 0.4598(4) 0.5573(4) 0.0619(8) Uani d 1 . .
C C9 0.6235(5) 0.5204(5) 0.3860(4) 0.0855(13) Uani d 1 . .
H H9A 0.642061 0.612333 0.403785 0.103 Uiso calc 1 . .
H H9B 0.709578 0.488038 0.351364 0.103 Uiso calc 1 . .
C C10 0.4504(5) 0.4997(4) 0.2431(4) 0.0721(11) Uani d 1 . .
H H10A 0.361947 0.519546 0.280822 0.086 Uiso calc 1 . .
H H10B 0.437557 0.410028 0.208452 0.086 Uiso calc 1 . .
C C11 0.2920(4) 0.5382(3) -0.0766(3) 0.0492(6) Uani d 1 . .
H H11 0.177680 0.540657 -0.075896 0.059 Uiso calc 1 . .
C C12 0.3181(4) 0.4030(3) -0.1291(4) 0.0596(8) Uani d 1 . .
H H12A 0.431796 0.397430 -0.128156 0.072 Uiso calc 1 . .
H H12B 0.315875 0.341579 -0.045337 0.072 Uiso calc 1 . .
C C13 0.1762(6) 0.3695(4) -0.3085(5) 0.0757(10) Uani d 1 . .
H H13A 0.196778 0.283691 -0.339441 0.091 Uiso calc 1 . .
H H13B 0.063234 0.369608 -0.307234 0.091 Uiso calc 1 . .
C C14 0.1723(5) 0.4639(5) -0.4431(5) 0.0786(11) Uani d 1 . .
H H14A 0.281049 0.458099 -0.452537 0.094 Uiso calc 1 . .
H H14B 0.076703 0.442457 -0.555435 0.094 Uiso calc 1 . .
C C15 0.1490(5) 0.5982(4) -0.3946(4) 0.0705(9) Uani d 1 . .
H H15A 0.033473 0.606436 -0.400188 0.085 Uiso calc 1 . .
H H15B 0.155915 0.657786 -0.477959 0.085 Uiso calc 1 . .
C C16 0.2870(5) 0.6337(3) -0.2129(4) 0.0657(9) Uani d 1 . .
H H16A 0.262024 0.718893 -0.183813 0.079 Uiso calc 1 . .
H H16B 0.401106 0.636367 -0.211442 0.079 Uiso calc 1 . .
H H2 0.524(3) 0.594(5) 0.083(5) 0.091(14) Uiso d 1 . .
H H1 0.672(5) 0.249(2) 0.813(4) 0.067(11) Uiso d 1 . .

loop_
_atom_site_aniso_label
_atom_site_aniso_U_11
_atom_site_aniso_U_22
_atom_site_aniso_U_33
_atom_site_aniso_U_12
_atom_site_aniso_U_13
_atom_site_aniso_U_23
N1 0.0606(15) 0.0598(16) 0.0454(13) 0.0075(12) 0.0183(11) 0.0039(11)
N2 0.0709(17) 0.0612(17) 0.0445(14) -0.0103(14) 0.0146(12) 0.0061(12)
C1 0.0541(17) 0.092(3) 0.0430(16) 0.0035(17) 0.0155(13) -0.0069(17)
C2 0.0454(14) 0.0590(19) 0.0470(15) 0.0150(12) 0.0188(12) 0.0066(12)
C3 0.0663(19) 0.064(2) 0.0512(16) 0.0055(16) 0.0256(15) 0.0008(15)
C4 0.070(2) 0.074(2) 0.066(2) -0.0022(18) 0.0326(17) -0.0135(19)
C5 0.069(2) 0.066(2) 0.085(3) -0.0005(17) 0.041(2) -0.0092(19)
C6 0.0566(17) 0.061(2) 0.092(3) 0.0139(15) 0.0436(18) 0.0245(18)
C7 0.0422(14) 0.0677(19) 0.0545(16) 0.0148(14) 0.0243(13) 0.0098(15)
C8 0.0475(16) 0.087(2) 0.0490(17) 0.0113(16) 0.0200(14) 0.0142(16)
C9 0.062(2) 0.136(4) 0.0550(19) 0.008(2) 0.0229(16) 0.027(2)
C10 0.079(2) 0.073(2) 0.0464(17) -0.0146(17) 0.0123(16) 0.0137(15)
C11 0.0474(14) 0.0523(16) 0.0432(14) 0.0020(12) 0.0162(11) 0.0029(12)
C12 0.0606(17) 0.0540(18) 0.0619(18) 0.0051(15) 0.0255(15) 0.0053(15)
C13 0.088(3) 0.064(2) 0.068(2) -0.0063(18) 0.0290(19) -0.0126(17)
C14 0.085(3) 0.097(3) 0.0528(19) 0.001(2) 0.0302(18) -0.0077(19)
C15 0.071(2) 0.088(3) 0.0477(17) 0.0130(19) 0.0224(15) 0.0168(17)
C16 0.084(2) 0.0551(19) 0.0510(18) 0.0032(16) 0.0247(17) 0.0092(14)

loop_
_atom_type_symbol
_atom_type_description
_atom_type_scat_dispersion_real
_atom_type_scat_dispersion_imag
_atom_type_scat_source
C C 0.0033 0.0016 'International Tables Vol C Tables 4.2.6.8 and 6.1.1.4'
H H 0.0000 0.0000 'International Tables Vol C Tables 4.2.6.8 and 6.1.1.4'
N N 0.0061 0.0033 'International Tables Vol C Tables 4.2.6.8 and 6.1.1.4'

loop_
_geom_angle_atom_site_label_1
_geom_angle_atom_site_label_2
_geom_angle_atom_site_label_3
_geom_angle_site_symmetry_1
_geom_angle_site_symmetry_3
_geom_angle
_geom_angle_publ_flag
C1 N1 H1 . . 124(3) ?
C2 N1 C1 . . 107.2(3) ?
C2 N1 H1 . . 129(2) ?
C10 N2 H2 . . 113(3) ?
C11 N2 C10 . . 116.6(3) ?
C11 N2 H2 . . 106(2) ?
N1 C1 H1A . . 124.5 ?
C8 C1 N1 . . 111.1(3) ?
C8 C1 H1A . . 124.5 ?
N1 C2 C3 . . 130.3(3) ?
N1 C2 C7 . . 108.6(3) ?
C3 C2 C7 . . 121.1(3) ?
C2 C3 H3 . . 120.9 ?
C4 C3 C2 . . 118.3(3) ?
C4 C3 H3 . . 120.9 ?
C3 C4 H4 . . 119.1 ?
C3 C4 C5 . . 121.8(4) ?
C5 C4 H4 . . 119.1 ?
C4 C5 H5 . . 119.8 ?
C6 C5 C4 . . 120.5(4) ?
C6 C5 H5 . . 119.8 ?
C5 C6 H6 . . 120.0 ?
C5 C6 C7 . . 119.9(3) ?
C7 C6 H6 . . 120.0 ?
C2 C7 C8 . . 106.7(3) ?
C6 C7 C2 . . 118.4(3) ?
C6 C7 C8 . . 134.9(3) ?
C1 C8 C7 . . 106.4(3) ?
C1 C8 C9 . . 129.4(4) ?
C7 C8 C9 . . 124.1(4) ?
C8 C9 H9A . . 108.2 ?
C8 C9 H9B . . 108.2 ?
H9A C9 H9B . . 107.3 ?
C10 C9 C8 . . 116.5(3) ?
C10 C9 H9A . . 108.2 ?
C10 C9 H9B . . 108.2 ?
N2 C10 H10A . . 109.5 ?
N2 C10 H10B . . 109.5 ?
C9 C10 N2 . . 110.6(3) ?
C9 C10 H10A . . 109.5 ?
C9 C10 H10B . . 109.5 ?
H10A C10 H10B . . 108.1 ?
N2 C11 H11 . . 107.8 ?
N2 C11 C12 . . 115.5(3) ?
N2 C11 C16 . . 108.5(2) ?
C12 C11 H11 . . 107.8 ?
C12 C11 C16 . . 109.3(2) ?
C16 C11 H11 . . 107.8 ?
C11 C12 H12A . . 109.4 ?
C11 C12 H12B . . 109.4 ?
H12A C12 H12B . . 108.0 ?
C13 C12 C11 . . 111.0(3) ?
C13 C12 H12A . . 109.4 ?
C13 C12 H12B . . 109.4 ?
C12 C13 H13A . . 109.3 ?
C12 C13 H13B . . 109.3 ?
H13A C13 H13B . . 108.0 ?
C14 C13 C12 . . 111.4(3) ?
C14 C13 H13A . . 109.3 ?
C14 C13 H13B . . 109.3 ?
C13 C14 H14A . . 109.5 ?
C13 C14 H14B . . 109.5 ?
H14A C14 H14B . . 108.1 ?
C15 C14 C13 . . 110.6(3) ?
C15 C14 H14A . . 109.5 ?
C15 C14 H14B . . 109.5 ?
C14 C15 H15A . . 109.2 ?
C14 C15 H15B . . 109.2 ?
C14 C15 C16 . . 112.0(3) ?
H15A C15 H15B . . 107.9 ?
C16 C15 H15A . . 109.2 ?
C16 C15 H15B . . 109.2 ?
C11 C16 H16A . . 109.2 ?
C11 C16 H16B . . 109.2 ?
C15 C16 C11 . . 112.0(3) ?
C15 C16 H16A . . 109.2 ?
C15 C16 H16B . . 109.2 ?
H16A C16 H16B . . 107.9 ?

loop_
_geom_bond_atom_site_label_1
_geom_bond_atom_site_label_2
_geom_bond_site_symmetry_2
_geom_bond_distance
_geom_bond_publ_flag
N1 C1 . 1.383(4) ?
N1 C2 . 1.372(4) ?
N1 H1 . 0.864(14) ?
N2 C10 . 1.467(4) ?
N2 C11 . 1.464(4) ?
N2 H2 . 0.912(14) ?
C1 H1A . 0.9300 ?
C1 C8 . 1.357(5) ?
C2 C3 . 1.388(4) ?
C2 C7 . 1.410(4) ?
C3 H3 . 0.9300 ?
C3 C4 . 1.375(5) ?
C4 H4 . 0.9300 ?
C4 C5 . 1.382(5) ?
C5 H5 . 0.9300 ?
C5 C6 . 1.364(5) ?
C6 H6 . 0.9300 ?
C6 C7 . 1.408(5) ?
C7 C8 . 1.428(5) ?
C8 C9 . 1.505(4) ?
C9 H9A . 0.9700 ?
C9 H9B . 0.9700 ?
C9 C10 . 1.452(5) ?
C10 H10A . 0.9700 ?
C10 H10B . 0.9700 ?
C11 H11 . 0.9800 ?
C11 C12 . 1.523(4) ?
C11 C16 . 1.524(4) ?
C12 H12A . 0.9700 ?
C12 H12B . 0.9700 ?
C12 C13 . 1.514(5) ?
C13 H13A . 0.9700 ?
C13 H13B . 0.9700 ?
C13 C14 . 1.508(6) ?
C14 H14A . 0.9700 ?
C14 H14B . 0.9700 ?
C14 C15 . 1.497(6) ?
C15 H15A . 0.9700 ?
C15 H15B . 0.9700 ?
C15 C16 . 1.521(5) ?
C16 H16A . 0.9700 ?
C16 H16B . 0.9700 ?

loop_
_geom_hbond_atom_site_label_D
_geom_hbond_atom_site_label_H
_geom_hbond_atom_site_label_A
_geom_hbond_site_symmetry_A
_geom_hbond_distance_DH
_geom_hbond_distance_HA
_geom_hbond_distance_DA
_geom_hbond_angle_DHA
_geom_hbond_publ_flag
N1 H1 N2 2_646 0.864(14) 2.222(16) 3.069(4) 167(3) yes

loop_
_geom_torsion_atom_site_label_1
_geom_torsion_atom_site_label_2
_geom_torsion_atom_site_label_3
_geom_torsion_atom_site_label_4
_geom_torsion_site_symmetry_1
_geom_torsion_site_symmetry_2
_geom_torsion_site_symmetry_3
_geom_torsion_site_symmetry_4
_geom_torsion
_geom_torsion_publ_flag
N1 C1 C8 C7 . . . . -0.6(4) ?
N1 C1 C8 C9 . . . . 178.0(3) ?
N1 C2 C3 C4 . . . . 178.7(3) ?
N1 C2 C7 C6 . . . . 179.9(3) ?
N1 C2 C7 C8 . . . . 0.2(3) ?
N2 C11 C12 C13 . . . . -179.1(3) ?
N2 C11 C16 C15 . . . . -178.4(3) ?
C1 N1 C2 C3 . . . . -179.5(3) ?
C1 N1 C2 C7 . . . . -0.5(3) ?
C1 C8 C9 C10 . . . . 47.2(6) ?
C2 N1 C1 C8 . . . . 0.7(4) ?
C2 C3 C4 C5 . . . . 1.2(5) ?
C2 C7 C8 C1 . . . . 0.2(3) ?
C2 C7 C8 C9 . . . . -178.4(3) ?
C3 C2 C7 C6 . . . . -1.0(4) ?
C3 C2 C7 C8 . . . . 179.3(3) ?
C3 C4 C5 C6 . . . . -1.0(5) ?
C4 C5 C6 C7 . . . . -0.2(5) ?
C5 C6 C7 C2 . . . . 1.1(4) ?
C5 C6 C7 C8 . . . . -179.2(3) ?
C6 C7 C8 C1 . . . . -179.4(3) ?
C6 C7 C8 C9 . . . . 1.9(5) ?
C7 C2 C3 C4 . . . . -0.2(4) ?
C7 C8 C9 C10 . . . . -134.5(4) ?
C8 C9 C10 N2 . . . . 170.4(4) ?
C10 N2 C11 C12 . . . . -56.0(4) ?
C10 N2 C11 C16 . . . . -179.0(3) ?
C11 N2 C10 C9 . . . . 156.9(4) ?
C11 C12 C13 C14 . . . . 58.1(4) ?
C12 C11 C16 C15 . . . . 54.9(4) ?
C12 C13 C14 C15 . . . . -56.4(4) ?
C13 C14 C15 C16 . . . . 54.5(4) ?
C14 C15 C16 C11 . . . . -54.9(4) ?
C16 C11 C12 C13 . . . . -56.5(4) ?

_cod_database_fobs_code 2022826
